data_7218837
loop_
_publ_author_name
'Li, Ya-Nan'
'Huo, Li-Hua'
'Yu, Yi-Zhe'
'Ge, Fa-Yuan'
'Deng, Zhao-Peng'
'Zhu, Zhi-Biao'
'Gao, Shan'

_publ_section_title
;
 Influence of solvents and assembly on the supramolecular patterns and
 luminescent properties of organic salts comprising
 4,4&#x2019;-dihydroxybiphenyl-3,3&#x2019;-disulfonate and
 triphenylmethanaminium
;
_journal_name_full 'RSC Adv.'
_journal_paper_doi 10.1039/C4RA12338G
_journal_year 2014
_chemical_formula_moiety 'C12 H8 O8 S2, 2(H3 O)'
_chemical_formula_sum 'C12 H14 O10 S2'
_chemical_formula_weight 382.35
_chemical_name_systematic
; 
 ? 
;
_space_group_IT_number 15
_symmetry_cell_setting monoclinic
_symmetry_space_group_name_Hall '-C 2yc'
_symmetry_space_group_name_H-M 'C 1 2/c 1'
_atom_sites_solution_hydrogens geom
_atom_sites_solution_primary direct
_atom_sites_solution_secondary difmap
_audit_creation_method SHELXL-97
_cell_angle_alpha 90.00
_cell_angle_beta 120.89(2)
_cell_angle_gamma 90.00
_cell_formula_units_Z 8
_cell_length_a 29.188(7)
_cell_length_b 5.7170(10)
_cell_length_c 22.742(8)
_cell_measurement_reflns_used 9940
_cell_measurement_temperature 295(2)
_cell_measurement_theta_max 27.46
_cell_measurement_theta_min 3.01
_cell_volume 3256.6(16)
_computing_cell_refinement RAPID-AUTO
_computing_data_collection 'RAPID-AUTO (Rigaku Corporation, 1998)'
_computing_data_reduction 'CrystalStructure (Rigaku/MSC and Rigaku Corporation, 2002)'
_computing_molecular_graphics SHELXL-97
_computing_publication_material SHELXL-97
_computing_structure_refinement 'SHELXL-97 (Sheldrick, 1997)'
_computing_structure_solution 'SHELXS-97 (Sheldrick, 1997)'
_diffrn_ambient_temperature 295(2)
_diffrn_detector_area_resol_mean 10.000
_diffrn_measured_fraction_theta_full 0.999
_diffrn_measured_fraction_theta_max 0.999
_diffrn_measurement_device_type 'Rigaku RAXIS-RAPID'
_diffrn_measurement_method \w
_diffrn_radiation_monochromator graphite
_diffrn_radiation_source 'fine-focus sealed tube'
_diffrn_radiation_type MoK\a
_diffrn_radiation_wavelength 0.71073
_diffrn_reflns_av_R_equivalents 0.0567
_diffrn_reflns_av_sigmaI/netI 0.0433
_diffrn_reflns_limit_h_max 37
_diffrn_reflns_limit_h_min -37
_diffrn_reflns_limit_k_max 7
_diffrn_reflns_limit_k_min -7
_diffrn_reflns_limit_l_max 29
_diffrn_reflns_limit_l_min -28
_diffrn_reflns_number 15272
_diffrn_reflns_theta_full 27.47
_diffrn_reflns_theta_max 27.47
_diffrn_reflns_theta_min 3.24
_diffrn_standards_decay_% 0
_diffrn_standards_interval_count 0
_diffrn_standards_interval_time 0
_diffrn_standards_number 0
_exptl_absorpt_coefficient_mu 0.377
_exptl_absorpt_correction_T_max 0.9456
_exptl_absorpt_correction_T_min 0.9250
_exptl_absorpt_correction_type multi-scan
_exptl_absorpt_process_details 'ABSCOR (Higashi, 1995)'
_exptl_crystal_colour colorless
_exptl_crystal_density_diffrn 1.560
_exptl_crystal_density_method 'not measured'
_exptl_crystal_description prism
_exptl_crystal_F_000 1584
_exptl_crystal_size_max 0.21
_exptl_crystal_size_mid 0.20
_exptl_crystal_size_min 0.15
_refine_diff_density_max 0.828
_refine_diff_density_min -0.543
_refine_diff_density_rms 0.093
_refine_ls_extinction_method none
_refine_ls_goodness_of_fit_ref 1.062
_refine_ls_hydrogen_treatment mixed
_refine_ls_matrix_type full
_refine_ls_number_parameters 241
_refine_ls_number_reflns 3725
_refine_ls_number_restraints 14
_refine_ls_restrained_S_all 1.062
_refine_ls_R_factor_all 0.0681
_refine_ls_R_factor_gt 0.0521
_refine_ls_shift/su_max 0.001
_refine_ls_shift/su_mean 0.000
_refine_ls_structure_factor_coef Fsqd
_refine_ls_weighting_details 'calc w=1/[\s^2^(Fo^2^)+(0.0813P)^2^+4.0863P] where P=(Fo^2^+2Fc^2^)/3'
_refine_ls_weighting_scheme calc
_refine_ls_wR_factor_gt 0.1352
_refine_ls_wR_factor_ref 0.1518
_reflns_number_gt 2850
_reflns_number_total 3725
_reflns_threshold_expression >2sigma(I)
_cod_data_source_file c4ra12338g2.cif
_cod_data_source_block complex8
_cod_original_cell_volume 3256.6(15)
_cod_original_sg_symbol_H-M 'C 2/c'
_cod_database_code 7218837

loop_
_symmetry_equiv_pos_as_xyz
'x, y, z'
'-x, y, -z+1/2'
'x+1/2, y+1/2, z'
'-x+1/2, y+1/2, -z+1/2'
'-x, -y, -z'
'x, -y, z-1/2'
'-x+1/2, -y+1/2, -z'
'x+1/2, -y+1/2, z-1/2'

loop_
_atom_site_label
_atom_site_type_symbol
_atom_site_fract_x
_atom_site_fract_y
_atom_site_fract_z
_atom_site_U_iso_or_equiv
_atom_site_adp_type
_atom_site_occupancy
_atom_site_symmetry_multiplicity
_atom_site_calc_flag
_atom_site_refinement_flags
S1 S 0.67467(2) 0.46663(12) 0.53870(3) 0.03017(19) Uani 1 1 d .
S2 S 0.33857(2) 0.05458(12) 0.20888(3) 0.03005(19) Uani 1 1 d .
O1 O 0.66479(8) 0.2489(4) 0.56307(10) 0.0419(5) Uani 1 1 d .
O1W O 0.73781(7) 0.5305(3) 0.41956(9) 0.0321(4) Uani 1 1 d D
H1W1 H 0.7175(10) 0.622(4) 0.3872(9) 0.048 Uiso 1 1 d D
H1W2 H 0.7370(12) 0.397(2) 0.4024(12) 0.048 Uiso 1 1 d D
H1W3 H 0.7275(12) 0.519(4) 0.4480(11) 0.048 Uiso 1 1 d D
O2 O 0.68356(8) 0.6612(4) 0.58420(9) 0.0416(5) Uani 1 1 d .
O2W O 0.29392(10) -0.4883(5) 0.28677(13) 0.0579(6) Uani 1 1 d D
H2W3 H 0.2616(7) -0.454(7) 0.2760(17) 0.087 Uiso 1 1 d D
H2W1 H 0.2922(14) -0.596(5) 0.2592(14) 0.087 Uiso 1 1 d D
H2W2 H 0.3089(13) -0.551(6) 0.3274(9) 0.087 Uiso 1 1 d D
O3 O 0.71726(8) 0.4446(4) 0.52403(10) 0.0432(5) Uani 1 1 d .
O4 O 0.65657(8) 0.8453(4) 0.43865(10) 0.0433(5) Uani 1 1 d D
H4O H 0.6536(16) 0.944(5) 0.4091(15) 0.065 Uiso 1 1 d D
O5 O 0.33086(9) -0.1935(4) 0.20788(10) 0.0458(5) Uani 1 1 d .
O6 O 0.29081(7) 0.1838(4) 0.19528(9) 0.0388(5) Uani 1 1 d .
O7 O 0.35775(8) 0.1343(4) 0.16478(9) 0.0388(5) Uani 1 1 d .
O8 O 0.33444(8) -0.0332(4) 0.33351(9) 0.0389(5) Uani 1 1 d D
H8O H 0.3406(15) -0.080(6) 0.3719(10) 0.058 Uiso 1 1 d D
C1 C 0.61470(10) 0.5320(5) 0.46148(12) 0.0317(6) Uani 1 1 d .
C2 C 0.61163(11) 0.7191(5) 0.42029(13) 0.0359(6) Uani 1 1 d .
C3 C 0.56270(12) 0.7710(6) 0.36196(15) 0.0488(8) Uani 1 1 d .
H3 H 0.5601 0.8942 0.3337 0.059 Uiso 1 1 calc R
C4 C 0.51799(12) 0.6395(6) 0.34608(15) 0.0488(8) Uani 1 1 d .
H4 H 0.4855 0.6771 0.3072 0.059 Uiso 1 1 calc R
C5 C 0.52028(11) 0.4530(5) 0.38654(14) 0.0397(7) Uani 1 1 d .
C6 C 0.56964(11) 0.4015(5) 0.44443(14) 0.0369(6) Uani 1 1 d .
H6 H 0.5723 0.2766 0.4722 0.044 Uiso 1 1 calc R
C7 C 0.47245(11) 0.3173(5) 0.37249(13) 0.0379(6) Uani 1 1 d .
C8 C 0.43318(10) 0.2552(5) 0.30611(13) 0.0353(6) Uani 1 1 d .
H8 H 0.4373 0.2973 0.2696 0.042 Uiso 1 1 calc R
C9 C 0.38816(10) 0.1318(5) 0.29357(12) 0.0300(5) Uani 1 1 d .
C10 C 0.38094(10) 0.0726(5) 0.34803(13) 0.0316(6) Uani 1 1 d .
C11 C 0.41990(11) 0.1315(5) 0.41433(13) 0.0378(6) Uani 1 1 d .
H11 H 0.4157 0.0913 0.4509 0.045 Uiso 1 1 calc R
C12 C 0.46473(11) 0.2496(5) 0.42584(13) 0.0406(7) Uani 1 1 d .
H12 H 0.4908 0.2858 0.4707 0.049 Uiso 1 1 calc R

loop_
_atom_site_aniso_label
_atom_site_aniso_U_11
_atom_site_aniso_U_22
_atom_site_aniso_U_33
_atom_site_aniso_U_23
_atom_site_aniso_U_13
_atom_site_aniso_U_12
S1 0.0236(3) 0.0403(4) 0.0253(3) 0.0047(3) 0.0117(2) -0.0004(2)
S2 0.0268(3) 0.0378(4) 0.0247(3) -0.0049(3) 0.0126(3) -0.0043(2)
O1 0.0397(11) 0.0455(12) 0.0355(10) 0.0125(9) 0.0158(9) -0.0023(9)
O1W 0.0351(10) 0.0370(10) 0.0293(9) 0.0016(8) 0.0202(8) 0.0020(8)
O2 0.0368(11) 0.0477(12) 0.0347(10) -0.0040(9) 0.0143(9) -0.0014(9)
O2W 0.0594(16) 0.0597(15) 0.0566(14) -0.0024(12) 0.0313(12) 0.0063(12)
O3 0.0328(11) 0.0621(14) 0.0401(10) 0.0148(10) 0.0225(9) 0.0116(9)
O4 0.0300(10) 0.0539(13) 0.0380(10) 0.0140(10) 0.0118(8) -0.0094(9)
O5 0.0556(13) 0.0384(11) 0.0384(10) -0.0066(9) 0.0206(10) -0.0069(9)
O6 0.0270(10) 0.0563(12) 0.0284(9) -0.0045(9) 0.0109(7) 0.0008(8)
O7 0.0408(11) 0.0511(12) 0.0302(9) -0.0062(9) 0.0222(8) -0.0065(9)
O8 0.0355(11) 0.0538(12) 0.0286(9) -0.0031(9) 0.0173(8) -0.0145(9)
C1 0.0221(12) 0.0421(15) 0.0253(12) 0.0029(11) 0.0081(10) -0.0016(10)
C2 0.0279(13) 0.0446(15) 0.0319(13) 0.0050(12) 0.0130(11) -0.0065(11)
C3 0.0355(16) 0.061(2) 0.0383(15) 0.0205(14) 0.0102(13) -0.0073(14)
C4 0.0289(15) 0.065(2) 0.0362(14) 0.0134(15) 0.0053(12) -0.0056(14)
C5 0.0277(14) 0.0502(17) 0.0328(13) 0.0016(12) 0.0095(11) -0.0082(12)
C6 0.0304(14) 0.0426(15) 0.0326(13) 0.0059(12) 0.0125(11) -0.0060(11)
C7 0.0270(14) 0.0468(16) 0.0328(13) 0.0009(12) 0.0102(11) -0.0053(12)
C8 0.0269(13) 0.0482(16) 0.0284(12) 0.0007(11) 0.0125(11) -0.0042(12)
C9 0.0233(12) 0.0377(14) 0.0248(11) -0.0013(10) 0.0094(10) -0.0024(10)
C10 0.0259(12) 0.0385(14) 0.0290(12) 0.0004(11) 0.0131(10) -0.0024(10)
C11 0.0345(15) 0.0502(16) 0.0273(12) 0.0013(12) 0.0150(11) -0.0058(12)
C12 0.0317(14) 0.0537(17) 0.0254(12) -0.0007(12) 0.0067(11) -0.0078(13)

loop_
_atom_type_symbol
_atom_type_description
_atom_type_scat_dispersion_real
_atom_type_scat_dispersion_imag
_atom_type_scat_source
C C 0.0033 0.0016 'International Tables Vol C Tables 4.2.6.8 and 6.1.1.4'
H H 0.0000 0.0000 'International Tables Vol C Tables 4.2.6.8 and 6.1.1.4'
O O 0.0106 0.0060 'International Tables Vol C Tables 4.2.6.8 and 6.1.1.4'
S S 0.1246 0.1234 'International Tables Vol C Tables 4.2.6.8 and 6.1.1.4'

loop_
_geom_angle_atom_site_label_1
_geom_angle_atom_site_label_2
_geom_angle_atom_site_label_3
_geom_angle
O3 S1 O2 111.78(13)
O3 S1 O1 112.08(13)
O2 S1 O1 112.56(12)
O3 S1 C1 108.57(12)
O2 S1 C1 105.66(12)
O1 S1 C1 105.73(12)
O5 S2 O7 114.40(13)
O5 S2 O6 111.79(13)
O7 S2 O6 111.04(12)
O5 S2 C9 107.32(12)
O7 S2 C9 106.46(12)
O6 S2 C9 105.18(12)
H1W1 O1W H1W2 108.2(15)
H1W1 O1W H1W3 110.3(15)
H1W2 O1W H1W3 110.2(15)
H2W3 O2W H2W1 108.0(16)
H2W3 O2W H2W2 106.0(15)
H2W1 O2W H2W2 106.5(15)
C2 O4 H4O 115(3)
C10 O8 H8O 104(3)
C6 C1 C2 120.1(2)
C6 C1 S1 118.6(2)
C2 C1 S1 121.23(19)
O4 C2 C3 122.3(2)
O4 C2 C1 118.7(2)
C3 C2 C1 119.0(2)
C4 C3 C2 120.1(3)
C4 C3 H3 120.0
C2 C3 H3 120.0
C3 C4 C5 121.8(3)
C3 C4 H4 119.1
C5 C4 H4 119.1
C4 C5 C6 117.5(3)
C4 C5 C7 122.7(2)
C6 C5 C7 119.7(3)
C1 C6 C5 121.6(3)
C1 C6 H6 119.2
C5 C6 H6 119.2
C8 C7 C12 117.4(2)
C8 C7 C5 121.8(2)
C12 C7 C5 120.8(2)
C9 C8 C7 121.2(2)
C9 C8 H8 119.4
C7 C8 H8 119.4
C8 C9 C10 119.9(2)
C8 C9 S2 120.65(19)
C10 C9 S2 119.43(19)
O8 C10 C11 122.0(2)
O8 C10 C9 118.5(2)
C11 C10 C9 119.5(2)
C12 C11 C10 119.8(2)
C12 C11 H11 120.1
C10 C11 H11 120.1
C11 C12 C7 122.2(2)
C11 C12 H12 118.9
C7 C12 H12 118.9

loop_
_geom_bond_atom_site_label_1
_geom_bond_atom_site_label_2
_geom_bond_distance
S1 O3 1.448(2)
S1 O2 1.449(2)
S1 O1 1.451(2)
S1 C1 1.770(3)
S2 O5 1.435(2)
S2 O7 1.4502(19)
S2 O6 1.464(2)
S2 C9 1.771(2)
O1W H1W1 0.849(9)
O1W H1W2 0.851(9)
O1W H1W3 0.846(9)
O2W H2W3 0.867(10)
O2W H2W1 0.864(10)
O2W H2W2 0.872(10)
O4 C2 1.361(3)
O4 H4O 0.845(10)
O8 C10 1.363(3)
O8 H8O 0.841(10)
C1 C6 1.383(4)
C1 C2 1.394(4)
C2 C3 1.394(4)
C3 C4 1.384(4)
C3 H3 0.9300
C4 C5 1.387(4)
C4 H4 0.9300
C5 C6 1.396(4)
C5 C7 1.482(4)
C6 H6 0.9300
C7 C8 1.394(4)
C7 C12 1.398(4)
C8 C9 1.386(4)
C8 H8 0.9300
C9 C10 1.400(3)
C10 C11 1.385(4)
C11 C12 1.373(4)
C11 H11 0.9300
C12 H12 0.9300

loop_
_geom_hbond_atom_site_label_D
_geom_hbond_atom_site_label_H
_geom_hbond_atom_site_label_A
_geom_hbond_distance_DH
_geom_hbond_distance_HA
_geom_hbond_distance_DA
_geom_hbond_angle_DHA
_geom_hbond_site_symmetry_A
O1W H1W1 O5 0.849(9) 2.155(11) 2.990(3) 168(2) 2_665
O1W H1W2 O6 0.851(9) 2.286(17) 3.034(3) 147(2) 2_655
O1W H1W2 O3 0.851(9) 2.47(2) 3.003(3) 121(2) 7_656
O1W H1W3 O3 0.846(9) 1.945(10) 2.777(3) 167(3) .
O2W H2W3 O6 0.867(10) 2.101(19) 2.879(3) 149(3) 4_545
O2W H2W1 O6 0.864(10) 1.905(10) 2.767(3) 175(4) 1_545
O2W H2W2 O2 0.872(10) 2.007(17) 2.835(3) 158(3) 5_656
O4 H4O O7 0.845(10) 1.885(11) 2.726(3) 173(4) 2_665
O8 H8O O1 0.841(10) 1.838(16) 2.645(3) 161(4) 5_656

loop_
_geom_torsion_atom_site_label_1
_geom_torsion_atom_site_label_2
_geom_torsion_atom_site_label_3
_geom_torsion_atom_site_label_4
_geom_torsion
O3 S1 C1 C6 130.6(2)
O2 S1 C1 C6 -109.4(2)
O1 S1 C1 C6 10.1(3)
O3 S1 C1 C2 -53.1(3)
O2 S1 C1 C2 66.9(3)
O1 S1 C1 C2 -173.6(2)
C6 C1 C2 O4 179.5(3)
S1 C1 C2 O4 3.3(4)
C6 C1 C2 C3 -0.2(4)
S1 C1 C2 C3 -176.5(2)
O4 C2 C3 C4 -179.0(3)
C1 C2 C3 C4 0.7(5)
C2 C3 C4 C5 -0.6(6)
C3 C4 C5 C6 0.0(5)
C3 C4 C5 C7 176.9(3)
C2 C1 C6 C5 -0.4(4)
S1 C1 C6 C5 176.0(2)
C4 C5 C6 C1 0.5(5)
C7 C5 C6 C1 -176.4(3)
C4 C5 C7 C8 41.0(5)
C6 C5 C7 C8 -142.3(3)
C4 C5 C7 C12 -138.0(3)
C6 C5 C7 C12 38.7(4)
C12 C7 C8 C9 0.2(4)
C5 C7 C8 C9 -178.8(3)
C7 C8 C9 C10 1.6(4)
C7 C8 C9 S2 179.9(2)
O5 S2 C9 C8 125.7(2)
O7 S2 C9 C8 2.8(3)
O6 S2 C9 C8 -115.1(2)
O5 S2 C9 C10 -56.0(3)
O7 S2 C9 C10 -178.9(2)
O6 S2 C9 C10 63.2(2)
C8 C9 C10 O8 175.2(3)
S2 C9 C10 O8 -3.2(4)
C8 C9 C10 C11 -2.1(4)
S2 C9 C10 C11 179.5(2)
O8 C10 C11 C12 -176.4(3)
C9 C10 C11 C12 0.8(4)
C10 C11 C12 C7 1.1(5)
C8 C7 C12 C11 -1.6(5)
C5 C7 C12 C11 177.5(3)
